data_7159848
loop_
_publ_author_name
'Feng, Yang'
'Ren, Yuanyuan'
'Tang, Duoduo'
'Wang, Ke-Hu'
'Wang, Junjiao'
'Huang, Danfeng'
'Lv, Xiaobo'
'Hu, Yulai'

_publ_section_title
;
 Synthesis of difluoromethylated spiropyrazolones <i>via</i> [3 + 2]
 cycloaddition of difluoroacetohydrazonoyl bromides with alkylidene
 pyrazolones.
;
_journal_issue 14
_journal_name_full 'Organic &amp; biomolecular chemistry'
_journal_page_first 2797
_journal_page_last 2812
_journal_paper_doi 10.1039/d4ob00044g
_journal_volume 22
_journal_year 2024
_chemical_formula_moiety 'C25 H18 Cl2 F2 N4 O'
_chemical_formula_sum 'C25 H18 Cl2 F2 N4 O'
_chemical_formula_weight 499.33
_space_group_crystal_system monoclinic
_space_group_IT_number 14
_space_group_name_Hall '-P 2ybc'
_space_group_name_H-M_alt 'P 1 21/c 1'
_atom_sites_solution_hydrogens geom
_atom_sites_solution_primary dual
_audit_creation_date 2023-03-28
_audit_creation_method
;
Olex2 1.5
(compiled 2023.03.06 svn.rbb2c1857 for OlexSys, GUI svn.r6748)
;
_audit_update_record
;
2023-04-03 deposited with the CCDC.	2024-03-12 downloaded from the CCDC.
;
_cell_angle_alpha 90
_cell_angle_beta 104.020(2)
_cell_angle_gamma 90
_cell_formula_units_Z 4
_cell_length_a 19.8243(4)
_cell_length_b 7.18030(10)
_cell_length_c 16.7155(3)
_cell_measurement_reflns_used 11936
_cell_measurement_temperature 274.7(3)
_cell_measurement_theta_max 76.0480
_cell_measurement_theta_min 2.7180
_cell_volume 2308.48(7)
_computing_cell_refinement 'CrysAlisPro 1.171.41.113a (Rigaku OD, 2021)'
_computing_data_collection 'CrysAlisPro 1.171.41.113a (Rigaku OD, 2021)'
_computing_data_reduction 'CrysAlisPro 1.171.41.113a (Rigaku OD, 2021)'
_computing_molecular_graphics 'Olex2 1.5 (Dolomanov et al., 2009)'
_computing_publication_material 'Olex2 1.5 (Dolomanov et al., 2009)'
_computing_structure_refinement 'SHELXL 2018/3 (Sheldrick, 2015)'
_computing_structure_solution 'ShelXT (Sheldrick, 2015)'
_diffrn_ambient_environment air
_diffrn_ambient_temperature 274.7(3)
_diffrn_detector 'Hybrid Pixel Array Detector'
_diffrn_detector_area_resol_mean 10.0000
_diffrn_detector_type HyPix
_diffrn_measured_fraction_theta_full 0.992
_diffrn_measured_fraction_theta_max 0.943
_diffrn_measurement_details
;
List of Runs (angles in degrees, time in seconds):

  # Type    Start    End  Width  t~exp~   \w     \q     \k     \f   Frames
#--------------------------------------------------------------------------
  1  \w    134.00 173.00   0.50    0.05    --  109.62  45.00 150.00   78
  2  \w    135.00 162.00   0.50    0.05    --  109.62 125.00  90.00   54
  3  \w     81.00 122.00   0.50    0.05    --  109.62 125.00  90.00   82
  4  \w    100.00 125.00   0.50    0.05    --  109.62 123.00 -13.00   50
  5  \w     60.00 117.00   0.50    0.05    --   44.26 148.00 150.00  114
  6  \w     91.00 118.00   0.50    0.05    --  109.62  45.00 150.00   54
  7  \w   -174.00 -74.00   0.50    0.05    -- -100.00 -77.00 -90.00  200
  8  \w   -132.00 -89.00   0.50    0.05    -- -100.00-125.00-150.00   86
  9  \w   -153.00-128.00   0.50    0.05    -- -100.00-123.00 -93.00   50
 10  \w   -117.00 -69.00   0.50    0.05    --  -44.26-148.00 102.00   96
 11  \w   -128.00-102.00   0.50    0.05    -- -100.00 148.00 150.00   52
 12  \w    -94.00 -50.00   0.50    0.05    --  -44.26 123.00 -13.00   88
 13  \w   -109.00 -35.00   0.50    0.05    -- -100.00  77.00   0.00  148
 14  \w    -54.00 -29.00   0.50    0.05    -- -100.00  45.00 150.00   50
 15  \w    -54.00 -29.00   0.50    0.05    -- -100.00  45.00  30.00   50
 16  \w    -54.00 -27.00   0.50    0.05    -- -100.00  61.00-150.00   54
 17  \w    -53.00 -28.00   0.50    0.05    -- -100.00  45.00-150.00   50
 18  \w    -53.00 -25.00   0.50    0.05    -- -100.00  45.00-180.00   56
 19  \w    -32.00  39.00   0.50    0.05    --   44.26 -37.00 -60.00  142
 20  \w    -18.00  23.00   0.50    0.05    --   44.26 -19.00 -30.00   82
 21  \w    -30.00  -3.00   0.50    0.05    --   44.26 -19.00 -90.00   54
 22  \w    -28.00  -3.00   0.50    0.05    --   44.26 -19.00-120.00   50
 23  \w     54.00  80.00   0.50    0.05    --   44.26-123.00 -93.00   52
 24  \w     37.00 107.00   0.50    0.05    --  109.62-123.00 -93.00  140
 25  \w     57.00 107.00   0.50    0.05    --  109.62-125.00 -30.00  100
 26  \w     62.00 128.00   0.50    0.05    --  109.62-148.00 102.00  132
;
_diffrn_measurement_device 'four-circle diffractometer'
_diffrn_measurement_device_type 'ROD, Synergy Custom system, HyPix'
_diffrn_measurement_method '\w scans'
_diffrn_orient_matrix_type 'CrysAlisPro convention (1999,Acta A55,543-557)'
_diffrn_orient_matrix_UB_11 0.0626219000
_diffrn_orient_matrix_UB_12 -0.1283177000
_diffrn_orient_matrix_UB_13 0.0342479000
_diffrn_orient_matrix_UB_21 0.0485778000
_diffrn_orient_matrix_UB_22 0.1706154000
_diffrn_orient_matrix_UB_23 0.0146697000
_diffrn_orient_matrix_UB_31 -0.0116085000
_diffrn_orient_matrix_UB_32 0.0216543000
_diffrn_orient_matrix_UB_33 0.0873664000
_diffrn_radiation_monochromator mirror
_diffrn_radiation_probe x-ray
_diffrn_radiation_type 'Cu K\a'
_diffrn_radiation_wavelength 1.54184
_diffrn_reflns_av_R_equivalents 0.0407
_diffrn_reflns_av_unetI/netI 0.0266
_diffrn_reflns_Laue_measured_fraction_full 0.992
_diffrn_reflns_Laue_measured_fraction_max 0.943
_diffrn_reflns_limit_h_max 22
_diffrn_reflns_limit_h_min -25
_diffrn_reflns_limit_k_max 8
_diffrn_reflns_limit_k_min -8
_diffrn_reflns_limit_l_max 20
_diffrn_reflns_limit_l_min -16
_diffrn_reflns_number 14610
_diffrn_reflns_point_group_measured_fraction_full 0.992
_diffrn_reflns_point_group_measured_fraction_max 0.943
_diffrn_reflns_theta_full 67.684
_diffrn_reflns_theta_max 76.382
_diffrn_reflns_theta_min 5.382
_diffrn_source 'Rotating-anode X-ray tube'
_diffrn_source_type 'Rigaku (Cu) X-ray Source'
_exptl_absorpt_coefficient_mu 2.899
_exptl_absorpt_correction_T_max 1.00000
_exptl_absorpt_correction_T_min 0.44383
_exptl_absorpt_correction_type multi-scan
_exptl_absorpt_process_details
;
CrysAlisPro 1.171.41.113a (Rigaku Oxford Diffraction, 2021)
Empirical absorption correction using spherical harmonics,
implemented in SCALE3 ABSPACK scaling algorithm.
;
_exptl_crystal_colour 'clear light colourless'
_exptl_crystal_colour_lustre clear
_exptl_crystal_colour_modifier light
_exptl_crystal_colour_primary colourless
_exptl_crystal_density_diffrn 1.437
_exptl_crystal_description block
_exptl_crystal_F_000 1024
_exptl_crystal_size_max 0.18
_exptl_crystal_size_mid 0.15
_exptl_crystal_size_min 0.12
_refine_diff_density_max 0.362
_refine_diff_density_min -0.562
_refine_diff_density_rms 0.078
_refine_ls_extinction_method none
_refine_ls_goodness_of_fit_ref 1.074
_refine_ls_hydrogen_treatment constr
_refine_ls_matrix_type full
_refine_ls_number_parameters 308
_refine_ls_number_reflns 4553
_refine_ls_number_restraints 0
_refine_ls_restrained_S_all 1.074
_refine_ls_R_factor_all 0.0551
_refine_ls_R_factor_gt 0.0533
_refine_ls_shift/su_max 0.000
_refine_ls_shift/su_mean 0.000
_refine_ls_structure_factor_coef Fsqd
_refine_ls_weighting_details 'w=1/[\s^2^(Fo^2^)+(0.0894P)^2^+0.6323P] where P=(Fo^2^+2Fc^2^)/3'
_refine_ls_weighting_scheme calc
_refine_ls_wR_factor_gt 0.1391
_refine_ls_wR_factor_ref 0.1410
_reflns_Friedel_coverage 0.000
_reflns_number_gt 4214
_reflns_number_total 4553
_reflns_threshold_expression 'I > 2\s(I)'
_cod_data_source_file d4ob00044g2.cif
_cod_data_source_block fy_0328_auto
_cod_depositor_comments 'Adding full bibliography for 7159847--7159850.cif.'
_cod_database_code 7159848
_shelx_shelxl_version_number 2018/3
_shelx_space_group_comment
;
The symmetry employed for this shelxl refinement is uniquely defined
by the following loop, which should always be used as a source of
symmetry information in preference to the above space-group names.
They are only intended as comments.
;
_reflns_odcompleteness_completeness 99.27
_reflns_odcompleteness_iscentric 1
_reflns_odcompleteness_theta 66.97
_olex2_refinement_description
;
1. Fixed Uiso
 At 1.2 times of:
  All C(H) groups
 At 1.5 times of:
  All C(H,H,H) groups
2.a Ternary CH refined with riding coordinates:
 C8(H8), C17(H17)
2.b Aromatic/amide H refined with riding coordinates:
 C2(H2), C6(H6), C13(H13), C14(H14), C16(H16), C18(H18), C19(H19), C20(H20),
 C21(H21), C22(H22), C23(H23), C24(H24), C25(H25)
2.c Idealised Me refined as rotating group:
 C15(H15A,H15B,H15C)
;
_olex2_submission_special_instructions 'No special instructions were received'
_oxdiff_exptl_absorpt_empirical_details
;
Empirical correction (ABSPACK) includes:
- Absorption correction using spherical harmonics
- Frame scaling
;
_oxdiff_exptl_absorpt_empirical_full_max 2.260
_oxdiff_exptl_absorpt_empirical_full_min 0.558

loop_
_space_group_symop_operation_xyz
'x, y, z'
'-x, y+1/2, -z+1/2'
'-x, -y, -z'
'x, -y-1/2, z-1/2'

loop_
_atom_site_label
_atom_site_type_symbol
_atom_site_fract_x
_atom_site_fract_y
_atom_site_fract_z
_atom_site_U_iso_or_equiv
_atom_site_adp_type
_atom_site_occupancy
_atom_site_site_symmetry_order
_atom_site_calc_flag
_atom_site_refinement_flags_posn
_atom_site_refinement_flags_adp
_atom_site_refinement_flags_occupancy
_atom_site_disorder_assembly
_atom_site_disorder_group
Cl1 Cl 0.49634(3) 0.37955(8) 0.40333(3) 0.05760(18) Uani 1 1 d . . . . .
Cl2 Cl 0.45803(3) 0.39395(8) 0.07404(3) 0.05870(18) Uani 1 1 d . . . . .
F1 F 0.07876(8) 0.6250(2) 0.08188(9) 0.0767(5) Uani 1 1 d . . . . .
F2 F 0.08160(8) 0.9263(3) 0.08993(10) 0.0813(5) Uani 1 1 d . . . . .
O1 O 0.21892(7) 0.41685(16) 0.29786(8) 0.0409(3) Uani 1 1 d . . . . .
N1 N 0.29495(8) 0.7782(2) 0.42838(9) 0.0374(3) Uani 1 1 d . . . . .
N2 N 0.28863(7) 0.7087(2) 0.21818(8) 0.0337(3) Uani 1 1 d . . . . .
N3 N 0.23845(7) 0.7010(2) 0.14420(8) 0.0347(3) Uani 1 1 d . . . . .
N4 N 0.26033(8) 0.60435(19) 0.41188(9) 0.0358(3) Uani 1 1 d . . . . .
C1 C 0.25664(8) 0.7418(2) 0.28714(9) 0.0298(3) Uani 1 1 d . . . . .
C2 C 0.38934(9) 0.5513(2) 0.30174(11) 0.0363(4) Uani 1 1 d . . . . .
H2 H 0.375650 0.583446 0.349346 0.044 Uiso 1 1 calc R . . . .
C3 C 0.24186(8) 0.5625(2) 0.32979(10) 0.0317(3) Uani 1 1 d . . . . .
C4 C 0.18157(9) 0.7651(2) 0.15612(10) 0.0349(3) Uani 1 1 d . . . . .
C5 C 0.29611(8) 0.8545(2) 0.35973(10) 0.0336(3) Uani 1 1 d . . . . .
C6 C 0.37099(9) 0.5581(2) 0.15339(11) 0.0363(4) Uani 1 1 d . . . . .
H6 H 0.345137 0.594131 0.101565 0.044 Uiso 1 1 calc R . . . .
C7 C 0.34958(8) 0.6044(2) 0.22452(10) 0.0325(3) Uani 1 1 d . . . . .
C8 C 0.18738(8) 0.8408(2) 0.24183(10) 0.0328(3) Uani 1 1 d . . . . .
H8 H 0.197686 0.974074 0.240135 0.039 Uiso 1 1 calc R . . . .
C9 C 0.25544(10) 0.4893(2) 0.47907(10) 0.0376(4) Uani 1 1 d . . . . .
C10 C 0.12828(8) 0.8218(3) 0.28371(10) 0.0371(4) Uani 1 1 d . . . . .
C11 C 0.43175(10) 0.4571(2) 0.16224(11) 0.0401(4) Uani 1 1 d . . . . .
C12 C 0.44964(9) 0.4497(2) 0.30648(11) 0.0394(4) Uani 1 1 d . . . . .
C13 C 0.30991(12) 0.4852(3) 0.54877(12) 0.0500(5) Uani 1 1 d . . . . .
H13 H 0.350294 0.552889 0.550776 0.060 Uiso 1 1 calc R . . . .
C14 C 0.47217(10) 0.4004(3) 0.23776(12) 0.0430(4) Uani 1 1 d . . . . .
H14 H 0.512726 0.332127 0.241912 0.052 Uiso 1 1 calc R . . . .
C15 C 0.33015(11) 1.0367(3) 0.35453(13) 0.0501(5) Uani 1 1 d . . . . .
H15A H 0.350736 1.081342 0.409116 0.075 Uiso 1 1 calc GR . . . .
H15B H 0.296131 1.124637 0.326329 0.075 Uiso 1 1 calc GR . . . .
H15C H 0.365585 1.021944 0.324767 0.075 Uiso 1 1 calc GR . . . .
C16 C 0.08600(10) 0.6649(3) 0.27434(12) 0.0474(4) Uani 1 1 d . . . . .
H16 H 0.092362 0.569147 0.239438 0.057 Uiso 1 1 calc R . . . .
C17 C 0.12000(10) 0.7752(3) 0.08347(12) 0.0462(4) Uani 1 1 d . . . . .
H17 H 0.135778 0.781489 0.032318 0.055 Uiso 1 1 calc R . . . .
C18 C 0.11750(11) 0.9630(3) 0.33554(12) 0.0507(5) Uani 1 1 d . . . . .
H18 H 0.145157 1.069209 0.341846 0.061 Uiso 1 1 calc R . . . .
C19 C 0.19586(13) 0.3858(3) 0.47477(14) 0.0526(5) Uani 1 1 d . . . . .
H19 H 0.159579 0.388096 0.427577 0.063 Uiso 1 1 calc R . . . .
C20 C 0.02455(11) 0.7922(5) 0.36879(14) 0.0681(7) Uani 1 1 d . . . . .
H20 H -0.010069 0.781946 0.397434 0.082 Uiso 1 1 calc R . . . .
C21 C 0.30325(17) 0.3787(3) 0.61546(14) 0.0644(7) Uani 1 1 d . . . . .
H21 H 0.339239 0.376198 0.662939 0.077 Uiso 1 1 calc R . . . .
C22 C 0.03424(11) 0.6513(4) 0.31715(14) 0.0612(6) Uani 1 1 d . . . . .
H22 H 0.005996 0.546295 0.310780 0.073 Uiso 1 1 calc R . . . .
C23 C 0.06575(13) 0.9477(4) 0.37824(14) 0.0670(7) Uani 1 1 d . . . . .
H23 H 0.059072 1.042946 0.413229 0.080 Uiso 1 1 calc R . . . .
C24 C 0.24413(19) 0.2766(3) 0.61225(15) 0.0721(8) Uani 1 1 d . . . . .
H24 H 0.239970 0.206408 0.657555 0.087 Uiso 1 1 calc R . . . .
C25 C 0.19129(17) 0.2785(3) 0.54223(17) 0.0705(7) Uani 1 1 d . . . . .
H25 H 0.151782 0.206812 0.539861 0.085 Uiso 1 1 calc R . . . .

loop_
_atom_site_aniso_label
_atom_site_aniso_U_11
_atom_site_aniso_U_22
_atom_site_aniso_U_33
_atom_site_aniso_U_23
_atom_site_aniso_U_13
_atom_site_aniso_U_12
Cl1 0.0517(3) 0.0643(3) 0.0534(3) 0.0071(2) 0.0060(2) 0.0155(2)
Cl2 0.0670(3) 0.0624(3) 0.0579(3) -0.0094(2) 0.0370(3) 0.0103(2)
F1 0.0628(8) 0.1071(12) 0.0556(8) -0.0010(7) 0.0054(6) -0.0404(8)
F2 0.0590(8) 0.1027(12) 0.0759(9) 0.0076(8) 0.0041(7) 0.0352(8)
O1 0.0539(7) 0.0295(6) 0.0418(6) -0.0058(5) 0.0164(5) -0.0038(5)
N1 0.0419(7) 0.0320(7) 0.0387(7) -0.0059(6) 0.0104(6) -0.0023(6)
N2 0.0332(7) 0.0380(7) 0.0319(7) 0.0007(5) 0.0122(5) 0.0039(5)
N3 0.0373(7) 0.0359(7) 0.0322(7) 0.0024(5) 0.0109(5) -0.0023(6)
N4 0.0459(8) 0.0315(7) 0.0326(7) -0.0026(5) 0.0144(6) -0.0036(6)
C1 0.0307(7) 0.0275(7) 0.0334(8) -0.0019(6) 0.0119(6) 0.0016(6)
C2 0.0369(8) 0.0355(8) 0.0403(8) -0.0005(7) 0.0166(7) 0.0011(7)
C3 0.0347(8) 0.0305(8) 0.0327(8) -0.0021(6) 0.0134(6) 0.0022(6)
C4 0.0357(8) 0.0360(8) 0.0347(8) 0.0030(6) 0.0121(6) -0.0018(6)
C5 0.0328(8) 0.0307(8) 0.0378(8) -0.0044(6) 0.0097(6) 0.0004(6)
C6 0.0397(8) 0.0330(8) 0.0405(8) -0.0005(7) 0.0183(7) -0.0015(7)
C7 0.0326(8) 0.0279(7) 0.0406(8) 0.0001(6) 0.0156(6) -0.0020(6)
C8 0.0317(8) 0.0306(7) 0.0371(8) 0.0005(6) 0.0104(6) 0.0018(6)
C9 0.0509(10) 0.0307(8) 0.0350(8) 0.0007(6) 0.0179(7) 0.0068(7)
C10 0.0302(8) 0.0471(9) 0.0348(8) 0.0007(7) 0.0092(6) 0.0062(7)
C11 0.0451(9) 0.0340(8) 0.0487(10) -0.0062(7) 0.0261(8) -0.0011(7)
C12 0.0367(8) 0.0344(8) 0.0479(10) 0.0018(7) 0.0119(7) 0.0003(7)
C13 0.0607(12) 0.0452(10) 0.0433(10) 0.0008(8) 0.0108(8) 0.0164(9)
C14 0.0396(9) 0.0351(9) 0.0582(11) -0.0027(7) 0.0194(8) 0.0056(7)
C15 0.0562(11) 0.0362(9) 0.0541(11) -0.0009(8) 0.0063(9) -0.0126(8)
C16 0.0386(9) 0.0596(11) 0.0461(10) -0.0032(9) 0.0142(8) -0.0047(8)
C17 0.0404(9) 0.0595(11) 0.0392(9) 0.0044(8) 0.0105(7) -0.0024(8)
C18 0.0447(10) 0.0606(12) 0.0479(10) -0.0102(9) 0.0137(8) 0.0097(9)
C19 0.0670(13) 0.0455(11) 0.0496(11) 0.0029(8) 0.0226(10) -0.0053(9)
C20 0.0415(11) 0.120(2) 0.0489(11) 0.0045(13) 0.0224(9) 0.0081(13)
C21 0.0997(19) 0.0486(12) 0.0420(11) 0.0069(9) 0.0119(11) 0.0295(12)
C22 0.0386(10) 0.0931(18) 0.0546(12) 0.0065(12) 0.0168(9) -0.0086(11)
C23 0.0560(13) 0.0991(19) 0.0502(12) -0.0137(12) 0.0216(10) 0.0196(13)
C24 0.132(3) 0.0407(11) 0.0536(13) 0.0162(10) 0.0416(15) 0.0202(14)
C25 0.106(2) 0.0465(12) 0.0711(16) 0.0088(11) 0.0456(15) -0.0091(12)

loop_
_atom_type_symbol
_atom_type_description
_atom_type_scat_dispersion_real
_atom_type_scat_dispersion_imag
_atom_type_scat_source
C C 0.0181 0.0091 'International Tables Vol C Tables 4.2.6.8 and 6.1.1.4'
H H 0.0000 0.0000 'International Tables Vol C Tables 4.2.6.8 and 6.1.1.4'
Cl Cl 0.3639 0.7018 'International Tables Vol C Tables 4.2.6.8 and 6.1.1.4'
F F 0.0727 0.0534 'International Tables Vol C Tables 4.2.6.8 and 6.1.1.4'
N N 0.0311 0.0180 'International Tables Vol C Tables 4.2.6.8 and 6.1.1.4'
O O 0.0492 0.0322 'International Tables Vol C Tables 4.2.6.8 and 6.1.1.4'

loop_
_geom_angle_atom_site_label_1
_geom_angle_atom_site_label_2
_geom_angle_atom_site_label_3
_geom_angle
_geom_angle_site_symmetry_1
_geom_angle_site_symmetry_3
_geom_angle_publ_flag
C5 N1 N4 108.42(13) . . ?
N3 N2 C1 110.76(12) . . ?
N3 N2 C7 117.66(13) . . ?
C7 N2 C1 123.81(13) . . ?
C4 N3 N2 108.41(13) . . ?
C3 N4 N1 112.85(13) . . ?
C3 N4 C9 127.98(14) . . ?
C9 N4 N1 118.80(13) . . ?
N2 C1 C3 113.45(12) . . ?
N2 C1 C5 118.74(13) . . ?
N2 C1 C8 100.89(12) . . ?
C3 C1 C8 111.19(13) . . ?
C5 C1 C3 101.34(12) . . ?
C5 C1 C8 111.55(12) . . ?
C12 C2 C7 118.93(15) . . ?
O1 C3 N4 127.85(15) . . ?
O1 C3 C1 127.83(14) . . ?
N4 C3 C1 104.32(13) . . ?
N3 C4 C8 114.22(14) . . ?
N3 C4 C17 117.82(15) . . ?
C17 C4 C8 127.63(15) . . ?
N1 C5 C1 111.93(14) . . ?
N1 C5 C15 122.57(16) . . ?
C15 C5 C1 125.45(15) . . ?
C11 C6 C7 118.06(16) . . ?
C2 C7 N2 119.99(14) . . ?
C2 C7 C6 120.23(15) . . ?
C6 C7 N2 119.77(15) . . ?
C4 C8 C1 98.71(12) . . ?
C10 C8 C1 114.96(13) . . ?
C10 C8 C4 121.18(14) . . ?
C13 C9 N4 119.37(18) . . ?
C19 C9 N4 119.60(17) . . ?
C19 C9 C13 121.01(18) . . ?
C16 C10 C8 122.39(16) . . ?
C18 C10 C8 118.62(17) . . ?
C18 C10 C16 118.95(17) . . ?
C6 C11 Cl2 118.58(15) . . ?
C14 C11 Cl2 118.10(14) . . ?
C14 C11 C6 123.31(16) . . ?
C2 C12 Cl1 117.68(14) . . ?
C14 C12 Cl1 119.80(14) . . ?
C14 C12 C2 122.50(17) . . ?
C9 C13 C21 118.8(2) . . ?
C12 C14 C11 116.95(16) . . ?
C22 C16 C10 120.0(2) . . ?
F1 C17 C4 110.34(16) . . ?
F2 C17 F1 107.10(17) . . ?
F2 C17 C4 109.83(16) . . ?
C10 C18 C23 120.6(2) . . ?
C9 C19 C25 118.7(2) . . ?
C23 C20 C22 120.2(2) . . ?
C24 C21 C13 120.7(2) . . ?
C20 C22 C16 120.4(2) . . ?
C20 C23 C18 120.0(2) . . ?
C25 C24 C21 119.9(2) . . ?
C24 C25 C19 120.9(3) . . ?

loop_
_geom_bond_atom_site_label_1
_geom_bond_atom_site_label_2
_geom_bond_distance
_geom_bond_site_symmetry_2
_geom_bond_publ_flag
Cl1 C12 1.7336(19) . ?
Cl2 C11 1.7386(17) . ?
F1 C17 1.350(2) . ?
F2 C17 1.345(3) . ?
O1 C3 1.211(2) . ?
N1 N4 1.4191(19) . ?
N1 C5 1.277(2) . ?
N2 N3 1.3878(19) . ?
N2 C1 1.4634(19) . ?
N2 C7 1.403(2) . ?
N3 C4 1.278(2) . ?
N4 C3 1.365(2) . ?
N4 C9 1.416(2) . ?
C1 C3 1.534(2) . ?
C1 C5 1.510(2) . ?
C1 C8 1.569(2) . ?
C2 C7 1.393(2) . ?
C2 C12 1.386(2) . ?
C4 C8 1.511(2) . ?
C4 C17 1.500(2) . ?
C5 C15 1.484(2) . ?
C6 C7 1.396(2) . ?
C6 C11 1.383(3) . ?
C8 C10 1.510(2) . ?
C9 C13 1.384(3) . ?
C9 C19 1.382(3) . ?
C10 C16 1.390(3) . ?
C10 C18 1.384(3) . ?
C11 C14 1.382(3) . ?
C12 C14 1.376(3) . ?
C13 C21 1.385(3) . ?
C16 C22 1.389(3) . ?
C18 C23 1.389(3) . ?
C19 C25 1.387(3) . ?
C20 C22 1.373(4) . ?
C20 C23 1.370(4) . ?
C21 C24 1.372(4) . ?
C24 C25 1.369(4) . ?
